data_7705464
loop_
_publ_author_name
'\'Alvarez, Mar\'ia'
'Molina, Francisco'
'Fructos, Manuel R.'
'Urbano, Juan'
'\'Alvarez, Eleuterio'
'Sodupe, Mariona'
'Lled\'os, Agust\'i'
'P\'erez, Pedro J'

_publ_section_title
;
 Aerobic intramolecular carbon-hydrogen bond oxidation promoted by Cu(I)
 complexes.
;
_journal_issue 41
_journal_name_full 'Dalton transactions (Cambridge, England : 2003)'
_journal_page_first 14647
_journal_page_last 14655
_journal_paper_doi 10.1039/d0dt03198d
_journal_volume 49
_journal_year 2020
_chemical_formula_moiety 'C43 H45 B Cu N7'
_chemical_formula_sum 'C43 H45 B Cu N7'
_chemical_formula_weight 734.21
_space_group_crystal_system monoclinic
_space_group_IT_number 14
_space_group_name_Hall '-P 2ybc'
_space_group_name_H-M_alt 'P 1 21/c 1'
_atom_sites_solution_hydrogens geom
_audit_creation_date 2017-06-01
_audit_creation_method
;
Olex2 1.2
(compiled 2017.03.28 svn.r3405 for OlexSys, GUI svn.r5337)
;
_audit_update_record
;
2020-05-14 deposited with the CCDC.	2020-09-18 downloaded from the CCDC.
;
_cell_angle_alpha 90
_cell_angle_beta 90.485(2)
_cell_angle_gamma 90
_cell_formula_units_Z 4
_cell_length_a 19.4925(7)
_cell_length_b 11.5549(4)
_cell_length_c 16.8158(6)
_cell_measurement_reflns_used 9848
_cell_measurement_temperature 100(2)
_cell_measurement_theta_max 33.16
_cell_measurement_theta_min 2.38
_cell_volume 3787.4(2)
_computing_cell_refinement 'SAINT V8.38A (?, 2016)'
_computing_data_collection 'Bruker Apex3, 2017'
_computing_data_reduction 'SAINT v8.38A (Bruker, 2017)'
_computing_molecular_graphics 'Olex2 (Dolomanov et al., 2009)'
_computing_publication_material 'Olex2 (Dolomanov et al., 2009)'
_computing_structure_refinement 'XL (Sheldrick, 2008)'
_computing_structure_solution 'XT (Sheldrick, 2015)'
_diffrn_ambient_temperature 100.0
_diffrn_measured_fraction_theta_full 1.000
_diffrn_measured_fraction_theta_max 0.996
_diffrn_measurement_device 'Bruker D8 Quest'
_diffrn_measurement_device_type 'Bruker CHi Fixed D8 Quest Photon 100 Detector Apex3'
_diffrn_measurement_method '\f and \w scans'
_diffrn_radiation_monochromator multilayer
_diffrn_radiation_probe x-ray
_diffrn_radiation_type MoK\a
_diffrn_radiation_wavelength 0.71073
_diffrn_reflns_av_R_equivalents 0.0591
_diffrn_reflns_av_unetI/netI 0.0286
_diffrn_reflns_Laue_measured_fraction_full 1.000
_diffrn_reflns_Laue_measured_fraction_max 0.996
_diffrn_reflns_limit_h_max 29
_diffrn_reflns_limit_h_min -29
_diffrn_reflns_limit_k_max 17
_diffrn_reflns_limit_k_min -17
_diffrn_reflns_limit_l_max 25
_diffrn_reflns_limit_l_min -25
_diffrn_reflns_number 147356
_diffrn_reflns_point_group_measured_fraction_full 1.000
_diffrn_reflns_point_group_measured_fraction_max 0.996
_diffrn_reflns_theta_full 25.242
_diffrn_reflns_theta_max 33.256
_diffrn_reflns_theta_min 2.139
_diffrn_source 'microfocus sealed x-ray tube'
_diffrn_source_type 'Incoatec I/mS high brilliance'
_diffrn_standards_number 0
_exptl_absorpt_coefficient_mu 0.617
_exptl_absorpt_correction_T_max 0.7465
_exptl_absorpt_correction_T_min 0.6844
_exptl_absorpt_correction_type multi-scan
_exptl_absorpt_process_details
;SADABS-2016/2 (Bruker,2016/2) was used for absorption correction. 
wR2(int) was 0.0707 before and 0.0583 after correction. 
The Ratio of minimum to maximum transmission is 0.9168. 
The \l/2 correction factor is Not present.
;
_exptl_crystal_colour 'clear yellow'
_exptl_crystal_colour_lustre clear
_exptl_crystal_colour_primary yellow
_exptl_crystal_density_diffrn 1.288
_exptl_crystal_description block
_exptl_crystal_F_000 1544
_exptl_crystal_recrystallization_method 'Recrystallised from a mixture of dichloromethane-hexane by slow evaporation'
_exptl_crystal_size_max 0.215
_exptl_crystal_size_mid 0.195
_exptl_crystal_size_min 0.12
_refine_diff_density_max 0.501
_refine_diff_density_min -0.519
_refine_diff_density_rms 0.063
_refine_ls_extinction_method none
_refine_ls_goodness_of_fit_ref 1.052
_refine_ls_hydrogen_treatment constr
_refine_ls_matrix_type full
_refine_ls_number_parameters 478
_refine_ls_number_reflns 14508
_refine_ls_number_restraints 0
_refine_ls_restrained_S_all 1.052
_refine_ls_R_factor_all 0.0501
_refine_ls_R_factor_gt 0.0345
_refine_ls_shift/su_max 0.003
_refine_ls_shift/su_mean 0.000
_refine_ls_structure_factor_coef Fsqd
_refine_ls_weighting_details 'w=1/[\s^2^(Fo^2^)+(0.0394P)^2^+1.8440P] where P=(Fo^2^+2Fc^2^)/3'
_refine_ls_weighting_scheme calc
_refine_ls_wR_factor_gt 0.0839
_refine_ls_wR_factor_ref 0.0912
_reflns_Friedel_coverage 0.000
_reflns_number_gt 11800
_reflns_number_total 14508
_reflns_threshold_expression 'I > 2\s(I)'
_cod_data_source_file d0dt03198d2.cif
_cod_data_source_block Complex_1a
_cod_depositor_comments 'Adding full bibliography for 7705460--7705465.cif.'
_cod_original_sg_symbol_H-M 'P 21/c'
_cod_database_code 7705464
_shelx_shelxl_version_number 2016/6
_shelx_space_group_comment
;
The symmetry employed for this shelxl refinement is uniquely defined
by the following loop, which should always be used as a source of
symmetry information in preference to the above space-group names.
They are only intended as comments.
;
_olex2_refinement_description
;
1. Fixed Uiso
 At 1.2 times of:
  All B(H) groups, All C(H) groups
 At 1.5 times of:
  All C(H,H,H) groups
2.a Ternary CH refined with riding coordinates:
 B1(H1)
2.b Aromatic/amide H refined with riding coordinates:
 C2(H2), C3(H3), C4(H4), C5(H5), C6(H6), C8(H8), C9(H9), C13(H13), C15(H15),
 C20(H20), C21(H21), C25(H25), C27(H27), C32(H32), C33(H33), C37(H37), C39(H39)
2.c Idealised Me refined as rotating group:
 C17(H17A,H17B,H17C), C18(H18A,H18B,H18C), C19(H19A,H19B,H19C), C29(H29A,H29B,
 H29C), C30(H30A,H30B,H30C), C31(H31A,H31B,H31C), C41(H41A,H41B,H41C), C42(H42A,
 H42B,H42C), C43(H43A,H43B,H43C)
;
_olex2_exptl_crystal_mounting_method 'The crystal was mounted on a 200 micro/m MITIGEN holder in perfluoroether oil'
_olex2_submission_special_instructions 'No special instructions were received'

loop_
_space_group_symop_operation_xyz
'x, y, z'
'-x, y+1/2, -z+1/2'
'-x, -y, -z'
'x, -y-1/2, z-1/2'

loop_
_atom_site_label
_atom_site_type_symbol
_atom_site_fract_x
_atom_site_fract_y
_atom_site_fract_z
_atom_site_U_iso_or_equiv
_atom_site_adp_type
_atom_site_occupancy
_atom_site_site_symmetry_order
_atom_site_calc_flag
_atom_site_refinement_flags_posn
_atom_site_refinement_flags_adp
_atom_site_refinement_flags_occupancy
_atom_site_disorder_assembly
_atom_site_disorder_group
Cu1 Cu 0.72022(2) 0.51360(2) 0.69388(2) 0.01261(4) Uani 1 1 d . . . . .
N1 N 0.77233(5) 0.51568(9) 0.60211(6) 0.01671(17) Uani 1 1 d . . . . .
N2 N 0.71091(5) 0.58069(8) 0.86036(5) 0.01228(15) Uani 1 1 d . . . . .
N3 N 0.74916(5) 0.60194(8) 0.79430(5) 0.01341(16) Uani 1 1 d . . . . .
N4 N 0.59857(5) 0.53936(8) 0.79051(5) 0.01176(15) Uani 1 1 d . . . . .
N5 N 0.61978(5) 0.55441(8) 0.71397(5) 0.01210(15) Uani 1 1 d . . . . .
N6 N 0.67550(5) 0.37476(8) 0.82950(5) 0.01173(15) Uani 1 1 d . . . . .
N7 N 0.70909(5) 0.36251(8) 0.75933(5) 0.01232(16) Uani 1 1 d . . . . .
C1 C 0.85143(6) 0.51574(10) 0.47982(7) 0.0164(2) Uani 1 1 d . . . . .
C2 C 0.91415(6) 0.57291(12) 0.48336(8) 0.0232(2) Uani 1 1 d . . . . .
H2 H 0.930112 0.605698 0.531908 0.028 Uiso 1 1 calc R . . . .
C3 C 0.95309(8) 0.58135(14) 0.41482(10) 0.0339(3) Uani 1 1 d . . . . .
H3 H 0.996123 0.619905 0.416477 0.041 Uiso 1 1 calc R . . . .
C4 C 0.92963(10) 0.53404(13) 0.34436(9) 0.0381(4) Uani 1 1 d . . . . .
H4 H 0.956157 0.541719 0.297522 0.046 Uiso 1 1 calc R . . . .
C5 C 0.86787(11) 0.47563(14) 0.34139(9) 0.0377(4) Uani 1 1 d . . . . .
H5 H 0.852329 0.442540 0.292762 0.045 Uiso 1 1 calc R . . . .
C6 C 0.82851(8) 0.46519(13) 0.40931(8) 0.0284(3) Uani 1 1 d . . . . .
H6 H 0.786343 0.423984 0.407741 0.034 Uiso 1 1 calc R . . . .
C7 C 0.80810(6) 0.51372(10) 0.54822(7) 0.0168(2) Uani 1 1 d . . . . .
C8 C 0.73382(6) 0.64684(10) 0.92119(7) 0.01630(19) Uani 1 1 d . . . . .
H8 H 0.715505 0.648214 0.973351 0.020 Uiso 1 1 calc R . . . .
C9 C 0.78845(6) 0.71224(11) 0.89471(7) 0.0193(2) Uani 1 1 d . . . . .
H9 H 0.815153 0.766080 0.924377 0.023 Uiso 1 1 calc R . . . .
C10 C 0.79585(6) 0.68169(9) 0.81433(7) 0.01464(19) Uani 1 1 d . . . . .
C11 C 0.84178(6) 0.72810(10) 0.75205(7) 0.01584(19) Uani 1 1 d . . . . .
C12 C 0.81445(6) 0.80358(11) 0.69458(8) 0.0212(2) Uani 1 1 d . . . . .
C13 C 0.85685(7) 0.84656(12) 0.63513(8) 0.0250(3) Uani 1 1 d . . . . .
H13 H 0.838372 0.898406 0.596688 0.030 Uiso 1 1 calc R . . . .
C14 C 0.92541(7) 0.81531(12) 0.63086(8) 0.0235(2) Uani 1 1 d . . . . .
C15 C 0.95187(6) 0.74035(12) 0.68792(8) 0.0219(2) Uani 1 1 d . . . . .
H15 H 0.998789 0.718488 0.685480 0.026 Uiso 1 1 calc R . . . .
C16 C 0.91115(6) 0.69636(10) 0.74878(7) 0.0175(2) Uani 1 1 d . . . . .
C17 C 0.74044(7) 0.84002(14) 0.69615(11) 0.0355(4) Uani 1 1 d . . . . .
H17A H 0.711102 0.772758 0.685665 0.053 Uiso 1 1 calc GR . . . .
H17B H 0.732228 0.898962 0.655264 0.053 Uiso 1 1 calc GR . . . .
H17C H 0.729733 0.872088 0.748554 0.053 Uiso 1 1 calc GR . . . .
C18 C 0.96973(8) 0.86285(17) 0.56527(9) 0.0362(4) Uani 1 1 d . . . . .
H18A H 0.993269 0.932756 0.584067 0.054 Uiso 1 1 calc GR . . . .
H18B H 0.940913 0.881995 0.519075 0.054 Uiso 1 1 calc GR . . . .
H18C H 1.003773 0.804661 0.550091 0.054 Uiso 1 1 calc GR . . . .
C19 C 0.94166(7) 0.61537(13) 0.80993(8) 0.0255(3) Uani 1 1 d . . . . .
H19A H 0.935059 0.647619 0.863223 0.038 Uiso 1 1 calc GR . . . .
H19B H 0.990821 0.605985 0.800046 0.038 Uiso 1 1 calc GR . . . .
H19C H 0.918912 0.539904 0.806246 0.038 Uiso 1 1 calc GR . . . .
C20 C 0.53109(5) 0.56418(9) 0.79553(6) 0.01317(18) Uani 1 1 d . . . . .
H20 H 0.504268 0.559690 0.842337 0.016 Uiso 1 1 calc R . . . .
C21 C 0.50751(5) 0.59725(10) 0.72113(6) 0.01396(18) Uani 1 1 d . . . . .
H21 H 0.462358 0.620472 0.706645 0.017 Uiso 1 1 calc R . . . .
C22 C 0.56513(5) 0.58893(9) 0.67162(6) 0.01140(17) Uani 1 1 d . . . . .
C23 C 0.57169(5) 0.60692(9) 0.58496(6) 0.01121(17) Uani 1 1 d . . . . .
C24 C 0.58760(5) 0.51280(9) 0.53582(6) 0.01264(17) Uani 1 1 d . . . . .
C25 C 0.59506(6) 0.53129(9) 0.45435(6) 0.01419(18) Uani 1 1 d . . . . .
H25 H 0.605735 0.467413 0.421105 0.017 Uiso 1 1 calc R . . . .
C26 C 0.58740(6) 0.63996(10) 0.42033(6) 0.01454(18) Uani 1 1 d . . . . .
C27 C 0.57112(6) 0.73228(9) 0.47017(6) 0.01483(19) Uani 1 1 d . . . . .
H27 H 0.565595 0.807265 0.447856 0.018 Uiso 1 1 calc R . . . .
C28 C 0.56275(5) 0.71766(9) 0.55158(6) 0.01290(18) Uani 1 1 d . . . . .
C29 C 0.59570(6) 0.39178(9) 0.56789(7) 0.0164(2) Uani 1 1 d . . . . .
H29A H 0.644115 0.377387 0.580598 0.025 Uiso 1 1 calc GR . . . .
H29B H 0.579978 0.335971 0.527813 0.025 Uiso 1 1 calc GR . . . .
H29C H 0.568286 0.383249 0.616118 0.025 Uiso 1 1 calc GR . . . .
C30 C 0.59456(7) 0.65725(11) 0.33215(7) 0.0214(2) Uani 1 1 d . . . . .
H30A H 0.549631 0.675770 0.308841 0.032 Uiso 1 1 calc GR . . . .
H30B H 0.612237 0.586194 0.307987 0.032 Uiso 1 1 calc GR . . . .
H30C H 0.626460 0.721062 0.322154 0.032 Uiso 1 1 calc GR . . . .
C31 C 0.54482(7) 0.82062(10) 0.60248(7) 0.0189(2) Uani 1 1 d . . . . .
H31A H 0.545988 0.891086 0.570093 0.028 Uiso 1 1 calc GR . . . .
H31B H 0.578108 0.827318 0.646243 0.028 Uiso 1 1 calc GR . . . .
H31C H 0.498719 0.810339 0.624186 0.028 Uiso 1 1 calc GR . . . .
C32 C 0.66408(6) 0.26976(9) 0.86181(6) 0.01431(18) Uani 1 1 d . . . . .
H32 H 0.641519 0.255384 0.910685 0.017 Uiso 1 1 calc R . . . .
C33 C 0.69079(6) 0.18654(9) 0.81168(7) 0.01546(19) Uani 1 1 d . . . . .
H33 H 0.690337 0.104967 0.818707 0.019 Uiso 1 1 calc R . . . .
C34 C 0.71879(5) 0.24925(9) 0.74800(6) 0.01192(17) Uani 1 1 d . . . . .
C35 C 0.75161(5) 0.20923(9) 0.67373(6) 0.01210(17) Uani 1 1 d . . . . .
C36 C 0.81994(5) 0.23893(10) 0.65686(7) 0.01423(18) Uani 1 1 d . . . . .
C37 C 0.84709(6) 0.20789(10) 0.58341(7) 0.0170(2) Uani 1 1 d . . . . .
H37 H 0.893341 0.227299 0.572053 0.020 Uiso 1 1 calc R . . . .
C38 C 0.80838(6) 0.14922(10) 0.52617(7) 0.0170(2) Uani 1 1 d . . . . .
C39 C 0.74124(6) 0.11918(10) 0.54493(7) 0.01514(19) Uani 1 1 d . . . . .
H39 H 0.714430 0.078012 0.506916 0.018 Uiso 1 1 calc R . . . .
C40 C 0.71229(5) 0.14764(9) 0.61765(6) 0.01257(17) Uani 1 1 d . . . . .
C41 C 0.86362(6) 0.30591(11) 0.71531(7) 0.0191(2) Uani 1 1 d . . . . .
H41A H 0.850935 0.387938 0.713348 0.029 Uiso 1 1 calc GR . . . .
H41B H 0.912092 0.297331 0.701477 0.029 Uiso 1 1 calc GR . . . .
H41C H 0.856208 0.275979 0.769088 0.029 Uiso 1 1 calc GR . . . .
C42 C 0.83734(7) 0.11990(13) 0.44594(8) 0.0259(3) Uani 1 1 d . . . . .
H42A H 0.859813 0.044110 0.448452 0.039 Uiso 1 1 calc GR . . . .
H42B H 0.870905 0.178869 0.430755 0.039 Uiso 1 1 calc GR . . . .
H42C H 0.800147 0.117648 0.406391 0.039 Uiso 1 1 calc GR . . . .
C43 C 0.63871(6) 0.11451(10) 0.63332(7) 0.01622(19) Uani 1 1 d . . . . .
H43A H 0.637586 0.047664 0.669153 0.024 Uiso 1 1 calc GR . . . .
H43B H 0.615910 0.094574 0.582995 0.024 Uiso 1 1 calc GR . . . .
H43C H 0.614868 0.179800 0.657991 0.024 Uiso 1 1 calc GR . . . .
B1 B 0.64951(6) 0.49612(10) 0.85488(7) 0.01155(19) Uani 1 1 d . . . . .
H1 H 0.626101 0.491062 0.907453 0.014 Uiso 1 1 calc R . . . .

loop_
_atom_site_aniso_label
_atom_site_aniso_U_11
_atom_site_aniso_U_22
_atom_site_aniso_U_33
_atom_site_aniso_U_23
_atom_site_aniso_U_13
_atom_site_aniso_U_12
Cu1 0.01268(6) 0.01417(6) 0.01102(6) 0.00137(4) 0.00278(4) -0.00037(5)
N1 0.0169(4) 0.0177(4) 0.0155(4) 0.0024(3) 0.0019(3) -0.0001(3)
N2 0.0135(4) 0.0123(4) 0.0110(4) 0.0000(3) 0.0000(3) -0.0007(3)
N3 0.0131(4) 0.0137(4) 0.0135(4) 0.0003(3) 0.0018(3) -0.0015(3)
N4 0.0121(4) 0.0138(4) 0.0094(3) 0.0009(3) 0.0014(3) -0.0003(3)
N5 0.0131(4) 0.0138(4) 0.0094(4) 0.0016(3) 0.0014(3) 0.0002(3)
N6 0.0132(4) 0.0120(4) 0.0100(4) 0.0012(3) 0.0019(3) -0.0005(3)
N7 0.0137(4) 0.0124(4) 0.0109(4) 0.0004(3) 0.0021(3) 0.0002(3)
C1 0.0195(5) 0.0160(5) 0.0138(4) 0.0023(4) 0.0045(4) 0.0026(4)
C2 0.0183(5) 0.0278(6) 0.0235(6) 0.0043(5) 0.0044(4) 0.0010(5)
C3 0.0260(7) 0.0350(8) 0.0410(8) 0.0113(6) 0.0173(6) 0.0037(6)
C4 0.0580(10) 0.0274(7) 0.0295(7) 0.0095(6) 0.0293(7) 0.0147(7)
C5 0.0690(12) 0.0276(7) 0.0167(6) -0.0026(5) 0.0117(7) 0.0033(7)
C6 0.0401(8) 0.0265(6) 0.0185(6) -0.0032(5) 0.0036(5) -0.0056(6)
C7 0.0175(5) 0.0171(5) 0.0158(5) 0.0022(4) 0.0017(4) 0.0005(4)
C8 0.0196(5) 0.0152(5) 0.0141(4) -0.0023(4) -0.0006(4) -0.0015(4)
C9 0.0208(5) 0.0180(5) 0.0190(5) -0.0036(4) -0.0001(4) -0.0060(4)
C10 0.0137(4) 0.0127(4) 0.0176(5) -0.0006(4) 0.0000(4) -0.0010(3)
C11 0.0144(5) 0.0135(5) 0.0197(5) -0.0006(4) 0.0015(4) -0.0030(4)
C12 0.0160(5) 0.0188(5) 0.0288(6) 0.0064(4) 0.0037(4) -0.0013(4)
C13 0.0207(6) 0.0258(6) 0.0285(6) 0.0096(5) 0.0021(5) -0.0043(5)
C14 0.0186(5) 0.0297(6) 0.0222(6) 0.0002(5) 0.0032(4) -0.0081(5)
C15 0.0136(5) 0.0305(6) 0.0217(5) -0.0043(5) 0.0018(4) -0.0034(4)
C16 0.0145(5) 0.0196(5) 0.0183(5) -0.0032(4) -0.0007(4) -0.0019(4)
C17 0.0195(6) 0.0330(7) 0.0540(10) 0.0245(7) 0.0078(6) 0.0075(5)
C18 0.0258(7) 0.0537(10) 0.0290(7) 0.0068(7) 0.0068(6) -0.0124(7)
C19 0.0190(5) 0.0327(7) 0.0247(6) 0.0021(5) -0.0023(5) 0.0042(5)
C20 0.0120(4) 0.0148(5) 0.0128(4) -0.0001(3) 0.0017(3) 0.0000(3)
C21 0.0118(4) 0.0167(5) 0.0134(4) -0.0005(4) 0.0003(3) 0.0008(4)
C22 0.0124(4) 0.0103(4) 0.0114(4) -0.0002(3) -0.0001(3) -0.0004(3)
C23 0.0111(4) 0.0119(4) 0.0106(4) 0.0003(3) -0.0001(3) -0.0002(3)
C24 0.0139(4) 0.0115(4) 0.0125(4) -0.0002(3) 0.0000(3) 0.0009(3)
C25 0.0167(5) 0.0137(4) 0.0121(4) -0.0017(3) 0.0016(3) 0.0007(4)
C26 0.0169(5) 0.0153(5) 0.0115(4) 0.0004(3) 0.0019(4) -0.0011(4)
C27 0.0186(5) 0.0125(4) 0.0134(4) 0.0020(3) 0.0001(4) -0.0004(4)
C28 0.0143(4) 0.0116(4) 0.0129(4) -0.0008(3) -0.0002(3) -0.0003(3)
C29 0.0219(5) 0.0110(4) 0.0163(5) -0.0001(4) -0.0001(4) 0.0010(4)
C30 0.0331(6) 0.0183(5) 0.0129(5) 0.0018(4) 0.0046(4) -0.0005(5)
C31 0.0280(6) 0.0125(5) 0.0163(5) -0.0017(4) 0.0014(4) 0.0022(4)
C32 0.0166(5) 0.0133(4) 0.0131(4) 0.0027(3) 0.0016(4) -0.0015(4)
C33 0.0194(5) 0.0113(4) 0.0157(5) 0.0016(3) 0.0021(4) -0.0013(4)
C34 0.0118(4) 0.0115(4) 0.0125(4) 0.0001(3) 0.0002(3) -0.0008(3)
C35 0.0127(4) 0.0110(4) 0.0127(4) 0.0002(3) 0.0003(3) 0.0008(3)
C36 0.0123(4) 0.0151(5) 0.0152(4) -0.0007(4) -0.0003(4) -0.0002(4)
C37 0.0129(4) 0.0208(5) 0.0174(5) -0.0024(4) 0.0021(4) -0.0014(4)
C38 0.0160(5) 0.0198(5) 0.0152(5) -0.0023(4) 0.0023(4) 0.0000(4)
C39 0.0156(5) 0.0149(5) 0.0149(4) -0.0026(4) -0.0006(4) -0.0005(4)
C40 0.0127(4) 0.0104(4) 0.0147(4) 0.0002(3) 0.0004(3) 0.0002(3)
C41 0.0143(5) 0.0242(6) 0.0188(5) -0.0039(4) -0.0021(4) -0.0029(4)
C42 0.0207(6) 0.0373(7) 0.0196(5) -0.0092(5) 0.0052(4) -0.0033(5)
C43 0.0138(4) 0.0157(5) 0.0192(5) -0.0012(4) 0.0010(4) -0.0026(4)
B1 0.0131(5) 0.0114(5) 0.0101(4) 0.0007(4) 0.0011(4) -0.0002(4)

loop_
_atom_type_symbol
_atom_type_description
_atom_type_scat_dispersion_real
_atom_type_scat_dispersion_imag
_atom_type_scat_source
C C 0.0033 0.0016 'International Tables Vol C Tables 4.2.6.8 and 6.1.1.4'
H H 0.0000 0.0000 'International Tables Vol C Tables 4.2.6.8 and 6.1.1.4'
B B 0.0013 0.0007 'International Tables Vol C Tables 4.2.6.8 and 6.1.1.4'
Cu Cu 0.3201 1.2651 'International Tables Vol C Tables 4.2.6.8 and 6.1.1.4'
N N 0.0061 0.0033 'International Tables Vol C Tables 4.2.6.8 and 6.1.1.4'

loop_
_geom_angle_atom_site_label_1
_geom_angle_atom_site_label_2
_geom_angle_atom_site_label_3
_geom_angle
_geom_angle_site_symmetry_1
_geom_angle_site_symmetry_3
_geom_angle_publ_flag
N1 Cu1 N3 122.04(4) . . ?
N1 Cu1 N5 131.79(4) . . ?
N1 Cu1 N7 120.82(4) . . ?
N3 Cu1 N7 90.65(4) . . ?
N5 Cu1 N3 90.36(4) . . ?
N5 Cu1 N7 90.10(4) . . ?
C7 N1 Cu1 175.42(10) . . ?
N3 N2 B1 119.51(8) . . ?
C8 N2 N3 109.59(9) . . ?
C8 N2 B1 130.81(9) . . ?
N2 N3 Cu1 115.64(7) . . ?
C10 N3 Cu1 137.19(8) . . ?
C10 N3 N2 107.12(9) . . ?
N5 N4 B1 120.20(8) . . ?
C20 N4 N5 109.56(9) . . ?
C20 N4 B1 130.21(9) . . ?
N4 N5 Cu1 115.10(7) . . ?
C22 N5 Cu1 137.76(7) . . ?
C22 N5 N4 107.08(8) . . ?
N7 N6 B1 119.52(8) . . ?
C32 N6 N7 109.74(9) . . ?
C32 N6 B1 130.29(9) . . ?
N6 N7 Cu1 115.16(7) . . ?
C34 N7 Cu1 137.09(7) . . ?
C34 N7 N6 107.17(8) . . ?
C2 C1 C6 120.77(11) . . ?
C2 C1 C7 119.83(11) . . ?
C6 C1 C7 119.32(12) . . ?
C1 C2 H2 120.5 . . ?
C3 C2 C1 118.97(13) . . ?
C3 C2 H2 120.5 . . ?
C2 C3 H3 119.8 . . ?
C4 C3 C2 120.36(15) . . ?
C4 C3 H3 119.8 . . ?
C3 C4 H4 119.8 . . ?
C3 C4 C5 120.49(13) . . ?
C5 C4 H4 119.8 . . ?
C4 C5 H5 120.0 . . ?
C4 C5 C6 120.08(15) . . ?
C6 C5 H5 120.0 . . ?
C1 C6 H6 120.4 . . ?
C5 C6 C1 119.29(14) . . ?
C5 C6 H6 120.4 . . ?
N1 C7 C1 177.58(13) . . ?
N2 C8 H8 125.8 . . ?
N2 C8 C9 108.44(10) . . ?
C9 C8 H8 125.8 . . ?
C8 C9 H9 127.5 . . ?
C8 C9 C10 104.95(10) . . ?
C10 C9 H9 127.5 . . ?
N3 C10 C9 109.89(10) . . ?
N3 C10 C11 119.02(10) . . ?
C9 C10 C11 130.95(10) . . ?
C12 C11 C10 118.87(10) . . ?
C16 C11 C10 121.39(10) . . ?
C16 C11 C12 119.73(11) . . ?
C11 C12 C17 121.38(11) . . ?
C13 C12 C11 119.43(11) . . ?
C13 C12 C17 119.19(12) . . ?
C12 C13 H13 119.3 . . ?
C14 C13 C12 121.45(12) . . ?
C14 C13 H13 119.3 . . ?
C13 C14 C15 118.63(11) . . ?
C13 C14 C18 120.04(13) . . ?
C15 C14 C18 121.34(13) . . ?
C14 C15 H15 119.2 . . ?
C14 C15 C16 121.56(11) . . ?
C16 C15 H15 119.2 . . ?
C11 C16 C19 120.67(11) . . ?
C15 C16 C11 119.19(11) . . ?
C15 C16 C19 120.15(11) . . ?
C12 C17 H17A 109.5 . . ?
C12 C17 H17B 109.5 . . ?
C12 C17 H17C 109.5 . . ?
H17A C17 H17B 109.5 . . ?
H17A C17 H17C 109.5 . . ?
H17B C17 H17C 109.5 . . ?
C14 C18 H18A 109.5 . . ?
C14 C18 H18B 109.5 . . ?
C14 C18 H18C 109.5 . . ?
H18A C18 H18B 109.5 . . ?
H18A C18 H18C 109.5 . . ?
H18B C18 H18C 109.5 . . ?
C16 C19 H19A 109.5 . . ?
C16 C19 H19B 109.5 . . ?
C16 C19 H19C 109.5 . . ?
H19A C19 H19B 109.5 . . ?
H19A C19 H19C 109.5 . . ?
H19B C19 H19C 109.5 . . ?
N4 C20 H20 125.7 . . ?
N4 C20 C21 108.58(9) . . ?
C21 C20 H20 125.7 . . ?
C20 C21 H21 127.6 . . ?
C20 C21 C22 104.81(9) . . ?
C22 C21 H21 127.6 . . ?
N5 C22 C21 109.97(9) . . ?
N5 C22 C23 119.45(9) . . ?
C21 C22 C23 130.52(10) . . ?
C24 C23 C22 119.56(9) . . ?
C24 C23 C28 119.82(9) . . ?
C28 C23 C22 120.62(9) . . ?
C23 C24 C29 122.14(9) . . ?
C25 C24 C23 119.03(10) . . ?
C25 C24 C29 118.83(9) . . ?
C24 C25 H25 118.9 . . ?
C26 C25 C24 122.12(10) . . ?
C26 C25 H25 118.9 . . ?
C25 C26 C27 117.95(10) . . ?
C25 C26 C30 121.08(10) . . ?
C27 C26 C30 120.95(10) . . ?
C26 C27 H27 119.1 . . ?
C28 C27 C26 121.86(10) . . ?
C28 C27 H27 119.1 . . ?
C23 C28 C31 121.27(9) . . ?
C27 C28 C23 119.21(10) . . ?
C27 C28 C31 119.51(10) . . ?
C24 C29 H29A 109.5 . . ?
C24 C29 H29B 109.5 . . ?
C24 C29 H29C 109.5 . . ?
H29A C29 H29B 109.5 . . ?
H29A C29 H29C 109.5 . . ?
H29B C29 H29C 109.5 . . ?
C26 C30 H30A 109.5 . . ?
C26 C30 H30B 109.5 . . ?
C26 C30 H30C 109.5 . . ?
H30A C30 H30B 109.5 . . ?
H30A C30 H30C 109.5 . . ?
H30B C30 H30C 109.5 . . ?
C28 C31 H31A 109.5 . . ?
C28 C31 H31B 109.5 . . ?
C28 C31 H31C 109.5 . . ?
H31A C31 H31B 109.5 . . ?
H31A C31 H31C 109.5 . . ?
H31B C31 H31C 109.5 . . ?
N6 C32 H32 125.8 . . ?
N6 C32 C33 108.40(9) . . ?
C33 C32 H32 125.8 . . ?
C32 C33 H33 127.6 . . ?
C32 C33 C34 104.85(9) . . ?
C34 C33 H33 127.6 . . ?
N7 C34 C33 109.85(9) . . ?
N7 C34 C35 119.24(9) . . ?
C33 C34 C35 130.82(10) . . ?
C36 C35 C34 120.66(9) . . ?
C40 C35 C34 119.16(9) . . ?
C40 C35 C36 120.04(10) . . ?
C35 C36 C41 121.59(10) . . ?
C37 C36 C35 118.87(10) . . ?
C37 C36 C41 119.52(10) . . ?
C36 C37 H37 119.0 . . ?
C38 C37 C36 121.96(10) . . ?
C38 C37 H37 119.0 . . ?
C37 C38 C42 121.55(10) . . ?
C39 C38 C37 117.97(10) . . ?
C39 C38 C42 120.47(11) . . ?
C38 C39 H39 119.0 . . ?
C40 C39 C38 121.97(10) . . ?
C40 C39 H39 119.0 . . ?
C35 C40 C43 121.68(9) . . ?
C39 C40 C35 119.16(10) . . ?
C39 C40 C43 119.13(10) . . ?
C36 C41 H41A 109.5 . . ?
C36 C41 H41B 109.5 . . ?
C36 C41 H41C 109.5 . . ?
H41A C41 H41B 109.5 . . ?
H41A C41 H41C 109.5 . . ?
H41B C41 H41C 109.5 . . ?
C38 C42 H42A 109.5 . . ?
C38 C42 H42B 109.5 . . ?
C38 C42 H42C 109.5 . . ?
H42A C42 H42B 109.5 . . ?
H42A C42 H42C 109.5 . . ?
H42B C42 H42C 109.5 . . ?
C40 C43 H43A 109.5 . . ?
C40 C43 H43B 109.5 . . ?
C40 C43 H43C 109.5 . . ?
H43A C43 H43B 109.5 . . ?
H43A C43 H43C 109.5 . . ?
H43B C43 H43C 109.5 . . ?
N2 B1 N6 109.45(8) . . ?
N2 B1 H1 110.0 . . ?
N4 B1 N2 109.24(8) . . ?
N4 B1 N6 107.98(8) . . ?
N4 B1 H1 110.0 . . ?
N6 B1 H1 110.0 . . ?

loop_
_geom_bond_atom_site_label_1
_geom_bond_atom_site_label_2
_geom_bond_distance
_geom_bond_site_symmetry_2
_geom_bond_publ_flag
Cu1 N1 1.8547(10) . ?
Cu1 N3 2.0483(9) . ?
Cu1 N5 2.0448(9) . ?
Cu1 N7 2.0762(9) . ?
N1 C7 1.1483(15) . ?
N2 N3 1.3654(12) . ?
N2 C8 1.3498(14) . ?
N2 B1 1.5473(15) . ?
N3 C10 1.3363(14) . ?
N4 N5 1.3663(12) . ?
N4 C20 1.3496(14) . ?
N4 B1 1.5457(15) . ?
N5 C22 1.3372(13) . ?
N6 N7 1.3617(12) . ?
N6 C32 1.3487(13) . ?
N6 B1 1.5520(15) . ?
N7 C34 1.3361(13) . ?
C1 C2 1.3904(18) . ?
C1 C6 1.3920(18) . ?
C1 C7 1.4330(15) . ?
C2 H2 0.9500 . ?
C2 C3 1.3888(18) . ?
C3 H3 0.9500 . ?
C3 C4 1.379(3) . ?
C4 H4 0.9500 . ?
C4 C5 1.381(3) . ?
C5 H5 0.9500 . ?
C5 C6 1.387(2) . ?
C6 H6 0.9500 . ?
C8 H8 0.9500 . ?
C8 C9 1.3824(16) . ?
C9 H9 0.9500 . ?
C9 C10 1.4057(16) . ?
C10 C11 1.4838(15) . ?
C11 C12 1.4034(17) . ?
C11 C16 1.4026(16) . ?
C12 C13 1.3940(17) . ?
C12 C17 1.5034(18) . ?
C13 H13 0.9500 . ?
C13 C14 1.3868(19) . ?
C14 C15 1.3886(19) . ?
C14 C18 1.5103(19) . ?
C15 H15 0.9500 . ?
C15 C16 1.3963(17) . ?
C16 C19 1.5087(18) . ?
C17 H17A 0.9800 . ?
C17 H17B 0.9800 . ?
C17 H17C 0.9800 . ?
C18 H18A 0.9800 . ?
C18 H18B 0.9800 . ?
C18 H18C 0.9800 . ?
C19 H19A 0.9800 . ?
C19 H19B 0.9800 . ?
C19 H19C 0.9800 . ?
C20 H20 0.9500 . ?
C20 C21 1.3829(15) . ?
C21 H21 0.9500 . ?
C21 C22 1.4070(14) . ?
C22 C23 1.4786(14) . ?
C23 C24 1.4023(14) . ?
C23 C28 1.4076(14) . ?
C24 C25 1.3953(15) . ?
C24 C29 1.5066(15) . ?
C25 H25 0.9500 . ?
C25 C26 1.3874(15) . ?
C26 C27 1.3948(15) . ?
C26 C30 1.5039(16) . ?
C27 H27 0.9500 . ?
C27 C28 1.3903(15) . ?
C28 C31 1.5085(15) . ?
C29 H29A 0.9800 . ?
C29 H29B 0.9800 . ?
C29 H29C 0.9800 . ?
C30 H30A 0.9800 . ?
C30 H30B 0.9800 . ?
C30 H30C 0.9800 . ?
C31 H31A 0.9800 . ?
C31 H31B 0.9800 . ?
C31 H31C 0.9800 . ?
C32 H32 0.9500 . ?
C32 C33 1.3835(15) . ?
C33 H33 0.9500 . ?
C33 C34 1.4070(15) . ?
C34 C35 1.4819(14) . ?
C35 C36 1.4068(15) . ?
C35 C40 1.4039(15) . ?
C36 C37 1.3947(15) . ?
C36 C41 1.5086(16) . ?
C37 H37 0.9500 . ?
C37 C38 1.3939(16) . ?
C38 C39 1.3926(16) . ?
C38 C42 1.5055(16) . ?
C39 H39 0.9500 . ?
C39 C40 1.3904(15) . ?
C40 C43 1.5099(15) . ?
C41 H41A 0.9800 . ?
C41 H41B 0.9800 . ?
C41 H41C 0.9800 . ?
C42 H42A 0.9800 . ?
C42 H42B 0.9800 . ?
C42 H42C 0.9800 . ?
C43 H43A 0.9800 . ?
C43 H43B 0.9800 . ?
C43 H43C 0.9800 . ?
B1 H1 1.0000 . ?

loop_
_geom_torsion_atom_site_label_1
_geom_torsion_atom_site_label_2
_geom_torsion_atom_site_label_3
_geom_torsion_atom_site_label_4
_geom_torsion
_geom_torsion_site_symmetry_1
_geom_torsion_site_symmetry_2
_geom_torsion_site_symmetry_3
_geom_torsion_site_symmetry_4
_geom_torsion_publ_flag
Cu1 N3 C10 C9 177.73(9) . . . . ?
Cu1 N3 C10 C11 1.56(17) . . . . ?
Cu1 N5 C22 C21 176.98(8) . . . . ?
Cu1 N5 C22 C23 -0.45(16) . . . . ?
Cu1 N7 C34 C33 -170.07(8) . . . . ?
Cu1 N7 C34 C35 6.83(16) . . . . ?
N2 N3 C10 C9 0.53(13) . . . . ?
N2 N3 C10 C11 -175.65(9) . . . . ?
N2 C8 C9 C10 0.68(13) . . . . ?
N3 N2 C8 C9 -0.39(13) . . . . ?
N3 N2 B1 N4 -57.77(12) . . . . ?
N3 N2 B1 N6 60.27(12) . . . . ?
N3 C10 C11 C12 72.30(15) . . . . ?
N3 C10 C11 C16 -106.50(13) . . . . ?
N4 N5 C22 C21 0.35(12) . . . . ?
N4 N5 C22 C23 -177.08(9) . . . . ?
N4 C20 C21 C22 0.75(12) . . . . ?
N5 N4 C20 C21 -0.57(12) . . . . ?
N5 N4 B1 N2 58.18(12) . . . . ?
N5 N4 B1 N6 -60.77(12) . . . . ?
N5 C22 C23 C24 63.40(14) . . . . ?
N5 C22 C23 C28 -116.00(11) . . . . ?
N6 N7 C34 C33 0.25(12) . . . . ?
N6 N7 C34 C35 177.15(9) . . . . ?
N6 C32 C33 C34 0.15(13) . . . . ?
N7 N6 C32 C33 -0.01(12) . . . . ?
N7 N6 B1 N2 -58.88(12) . . . . ?
N7 N6 B1 N4 59.95(12) . . . . ?
N7 C34 C35 C36 64.43(14) . . . . ?
N7 C34 C35 C40 -111.34(12) . . . . ?
C1 C2 C3 C4 0.3(2) . . . . ?
C2 C1 C6 C5 -2.2(2) . . . . ?
C2 C3 C4 C5 -1.4(2) . . . . ?
C3 C4 C5 C6 0.7(2) . . . . ?
C4 C5 C6 C1 1.0(2) . . . . ?
C6 C1 C2 C3 1.5(2) . . . . ?
C7 C1 C2 C3 -175.24(12) . . . . ?
C7 C1 C6 C5 174.61(13) . . . . ?
C8 N2 N3 Cu1 -177.98(7) . . . . ?
C8 N2 N3 C10 -0.09(12) . . . . ?
C8 N2 B1 N4 118.29(12) . . . . ?
C8 N2 B1 N6 -123.68(12) . . . . ?
C8 C9 C10 N3 -0.75(14) . . . . ?
C8 C9 C10 C11 174.82(12) . . . . ?
C9 C10 C11 C12 -102.94(16) . . . . ?
C9 C10 C11 C16 78.26(17) . . . . ?
C10 C11 C12 C13 -179.15(12) . . . . ?
C10 C11 C12 C17 1.39(19) . . . . ?
C10 C11 C16 C15 178.54(11) . . . . ?
C10 C11 C16 C19 -1.24(17) . . . . ?
C11 C12 C13 C14 0.8(2) . . . . ?
C12 C11 C16 C15 -0.25(17) . . . . ?
C12 C11 C16 C19 179.98(12) . . . . ?
C12 C13 C14 C15 -0.6(2) . . . . ?
C12 C13 C14 C18 179.55(14) . . . . ?
C13 C14 C15 C16 0.0(2) . . . . ?
C14 C15 C16 C11 0.40(19) . . . . ?
C14 C15 C16 C19 -179.82(12) . . . . ?
C16 C11 C12 C13 -0.33(19) . . . . ?
C16 C11 C12 C17 -179.79(13) . . . . ?
C17 C12 C13 C14 -179.75(14) . . . . ?
C18 C14 C15 C16 179.85(13) . . . . ?
C20 N4 N5 Cu1 -177.37(7) . . . . ?
C20 N4 N5 C22 0.13(12) . . . . ?
C20 N4 B1 N2 -123.99(11) . . . . ?
C20 N4 B1 N6 117.06(11) . . . . ?
C20 C21 C22 N5 -0.68(12) . . . . ?
C20 C21 C22 C23 176.38(10) . . . . ?
C21 C22 C23 C24 -113.43(13) . . . . ?
C21 C22 C23 C28 67.17(15) . . . . ?
C22 C23 C24 C25 -178.68(10) . . . . ?
C22 C23 C24 C29 2.42(16) . . . . ?
C22 C23 C28 C27 178.24(10) . . . . ?
C22 C23 C28 C31 -1.30(16) . . . . ?
C23 C24 C25 C26 0.15(17) . . . . ?
C24 C23 C28 C27 -1.16(16) . . . . ?
C24 C23 C28 C31 179.30(10) . . . . ?
C24 C25 C26 C27 -0.58(17) . . . . ?
C24 C25 C26 C30 -178.98(11) . . . . ?
C25 C26 C27 C28 0.12(17) . . . . ?
C26 C27 C28 C23 0.74(17) . . . . ?
C26 C27 C28 C31 -179.72(11) . . . . ?
C28 C23 C24 C25 0.73(16) . . . . ?
C28 C23 C24 C29 -178.17(10) . . . . ?
C29 C24 C25 C26 179.09(10) . . . . ?
C30 C26 C27 C28 178.52(11) . . . . ?
C32 N6 N7 Cu1 172.58(7) . . . . ?
C32 N6 N7 C34 -0.15(12) . . . . ?
C32 N6 B1 N2 129.67(11) . . . . ?
C32 N6 B1 N4 -111.51(12) . . . . ?
C32 C33 C34 N7 -0.25(13) . . . . ?
C32 C33 C34 C35 -176.68(11) . . . . ?
C33 C34 C35 C36 -119.43(13) . . . . ?
C33 C34 C35 C40 64.81(16) . . . . ?
C34 C35 C36 C37 -174.65(10) . . . . ?
C34 C35 C36 C41 3.76(16) . . . . ?
C34 C35 C40 C39 174.24(10) . . . . ?
C34 C35 C40 C43 -3.97(15) . . . . ?
C35 C36 C37 C38 0.51(18) . . . . ?
C36 C35 C40 C39 -1.55(16) . . . . ?
C36 C35 C40 C43 -179.76(10) . . . . ?
C36 C37 C38 C39 -1.56(18) . . . . ?
C36 C37 C38 C42 177.74(12) . . . . ?
C37 C38 C39 C40 1.06(17) . . . . ?
C38 C39 C40 C35 0.47(17) . . . . ?
C38 C39 C40 C43 178.72(11) . . . . ?
C40 C35 C36 C37 1.07(16) . . . . ?
C40 C35 C36 C41 179.48(10) . . . . ?
C41 C36 C37 C38 -177.94(11) . . . . ?
C42 C38 C39 C40 -178.25(11) . . . . ?
B1 N2 N3 Cu1 -1.15(12) . . . . ?
B1 N2 N3 C10 176.74(9) . . . . ?
B1 N2 C8 C9 -176.74(11) . . . . ?
B1 N4 N5 Cu1 0.87(12) . . . . ?
B1 N4 N5 C22 178.37(9) . . . . ?
B1 N4 C20 C21 -178.58(10) . . . . ?
B1 N6 N7 Cu1 -0.50(12) . . . . ?
B1 N6 N7 C34 -173.24(9) . . . . ?
B1 N6 C32 C33 172.10(10) . . . . ?
